data_2236935
loop_
_publ_author_name
'Praveen, A. S.'
'Jasinski, Jerry P.'
'Keeley, Amanda C.'
'Yathirajan, H. S.'
'Narayana, B.'

_publ_section_title
;
 2-(2-Nitrophenyl)acetohydrazide
;
_journal_coeditor_code IS5219
_journal_issue 12
_journal_name_full 'Acta Crystallographica Section E'
_journal_page_first o3436
_journal_paper_doi 10.1107/S1600536812047381
_journal_volume 68
_journal_year 2012
_chemical_formula_iupac 'C8 H9 N3 O3'
_chemical_formula_moiety 'C8 H9 N3 O3'
_chemical_formula_sum 'C8 H9 N3 O3'
_chemical_formula_weight 195.18
_chemical_name_systematic
;
2-(2-Nitrophenyl)acetohydrazide
;
_space_group_IT_number 4
_symmetry_cell_setting monoclinic
_symmetry_space_group_name_Hall 'P 2yb'
_symmetry_space_group_name_H-M 'P 1 21 1'
_atom_sites_solution_hydrogens geom
_atom_sites_solution_primary direct
_atom_sites_solution_secondary difmap
_cell_angle_alpha 90.00
_cell_angle_beta 92.361(8)
_cell_angle_gamma 90.00
_cell_formula_units_Z 2
_cell_length_a 6.6962(5)
_cell_length_b 4.9388(4)
_cell_length_c 13.3593(12)
_cell_measurement_reflns_used 1694
_cell_measurement_temperature 173(2)
_cell_measurement_theta_max 32.5179
_cell_measurement_theta_min 3.3427
_cell_volume 441.43(6)
_computing_cell_refinement '<i>CrysAlis PRO</i> (Oxford Diffraction, 2010)'
_computing_data_collection '<i>CrysAlis PRO</i> (Oxford Diffraction, 2010)'
_computing_data_reduction '<i>CrysAlis RED</i> (Oxford Diffraction, 2010)'
_computing_molecular_graphics '<i>SHELXTL</i> (Sheldrick, 2008)'
_computing_publication_material '<i>SHELXTL</i> (Sheldrick, 2008)'
_computing_structure_refinement '<i>SHELXL97</i> (Sheldrick, 2008)'
_computing_structure_solution '<i>SHELXS97</i> (Sheldrick, 2008)'
_diffrn_ambient_temperature 173(2)
_diffrn_detector_area_resol_mean 16.0416
_diffrn_measured_fraction_theta_full 0.997
_diffrn_measured_fraction_theta_max 0.997
_diffrn_measurement_device_type 'Oxford Diffraction Xcalibur (Eos, Gemini)'
_diffrn_measurement_method '\w scans'
_diffrn_radiation_monochromator graphite
_diffrn_radiation_source 'Enhance (Mo) X-ray Source'
_diffrn_radiation_type CuK\a
_diffrn_radiation_wavelength 1.54184
_diffrn_reflns_av_R_equivalents 0.0245
_diffrn_reflns_av_sigmaI/netI 0.0355
_diffrn_reflns_limit_h_max 8
_diffrn_reflns_limit_h_min -8
_diffrn_reflns_limit_k_max 6
_diffrn_reflns_limit_k_min -6
_diffrn_reflns_limit_l_max 17
_diffrn_reflns_limit_l_min -17
_diffrn_reflns_number 3829
_diffrn_reflns_theta_full 67.50
_diffrn_reflns_theta_max 89.10
_diffrn_reflns_theta_min 7.28
_exptl_absorpt_coefficient_mu 0.977
_exptl_absorpt_correction_T_max 0.925
_exptl_absorpt_correction_T_min 0.667
_exptl_absorpt_correction_type multi-scan
_exptl_absorpt_process_details
;
(<i>CrysAlis RED</i>; Oxford Diffraction, 2010)
;
_exptl_crystal_colour colorless
_exptl_crystal_density_diffrn 1.468
_exptl_crystal_density_method 'not measured'
_exptl_crystal_description chunk
_exptl_crystal_F_000 204
_exptl_crystal_size_max 0.36
_exptl_crystal_size_mid 0.28
_exptl_crystal_size_min 0.08
_refine_diff_density_max 0.187
_refine_diff_density_min -0.165
_refine_ls_abs_structure_details 'Flack (1983), 836 Friedel pairs'
_refine_ls_abs_structure_Flack 0.3(3)
_refine_ls_extinction_method none
_refine_ls_goodness_of_fit_ref 1.045
_refine_ls_hydrogen_treatment mixed
_refine_ls_matrix_type full
_refine_ls_number_parameters 136
_refine_ls_number_reflns 1967
_refine_ls_number_restraints 4
_refine_ls_restrained_S_all 1.045
_refine_ls_R_factor_all 0.0410
_refine_ls_R_factor_gt 0.0377
_refine_ls_shift/su_max 0.000
_refine_ls_shift/su_mean 0.000
_refine_ls_structure_factor_coef Fsqd
_refine_ls_weighting_details 'calc w=1/[\s^2^(Fo^2^)+(0.0517P)^2^+0.0160P] where P=(Fo^2^+2Fc^2^)/3'
_refine_ls_weighting_scheme calc
_refine_ls_wR_factor_gt 0.0916
_refine_ls_wR_factor_ref 0.0957
_reflns_number_gt 1824
_reflns_number_total 1967
_reflns_threshold_expression I>2\s(I)
_cod_data_source_file is5219.cif
_cod_data_source_block I
_cod_original_sg_symbol_H-M 'P 21'
_cod_database_code 2236935
_cod_database_fobs_code 2236935

loop_
_symmetry_equiv_pos_as_xyz
'x, y, z'
'-x, y+1/2, -z'

loop_
_atom_site_type_symbol
_atom_site_label
_atom_site_fract_x
_atom_site_fract_y
_atom_site_fract_z
_atom_site_U_iso_or_equiv
_atom_site_adp_type
_atom_site_calc_flag
_atom_site_refinement_flags
_atom_site_occupancy
_atom_site_symmetry_multiplicity
O O1 0.27090(17) 0.8745(2) 0.55928(9) 0.0360(3) Uani d . 1 1
O O2 0.0246(2) 0.4300(4) 0.71073(10) 0.0632(5) Uani d . 1 1
O O3 -0.0790(2) 0.4790(4) 0.85895(11) 0.0576(4) Uani d . 1 1
N N1 0.1751(2) 0.4904(3) 0.41437(10) 0.0360(3) Uani d D 1 1
H H1A 0.202(3) 0.660(4) 0.4013(15) 0.043 Uiso d D 1 1
H H1B 0.042(2) 0.494(5) 0.4186(13) 0.043 Uiso d D 1 1
N N2 0.2580(2) 0.4374(3) 0.51138(10) 0.0318(3) Uani d D 1 1
H H2 0.286(3) 0.275(4) 0.5269(13) 0.038 Uiso d D 1 1
N N3 0.0398(2) 0.5265(3) 0.79401(10) 0.0358(4) Uani d . 1 1
C C1 0.3052(2) 0.6316(3) 0.57676(12) 0.0274(3) Uani d . 1 1
C C2 0.4158(2) 0.5384(4) 0.67189(12) 0.0338(4) Uani d . 1 1
H H2A 0.3753 0.3547 0.6868 0.041 Uiso calc R 1 1
H H2B 0.5580 0.5363 0.6609 0.041 Uiso calc R 1 1
C C3 0.3777(2) 0.7162(3) 0.76100(11) 0.0290(3) Uani d . 1 1
C C4 0.2066(2) 0.7141(3) 0.81839(11) 0.0293(3) Uani d . 1 1
C C5 0.1834(2) 0.8801(4) 0.90089(12) 0.0358(4) Uani d . 1 1
H H5 0.0682 0.8696 0.9372 0.043 Uiso calc R 1 1
C C6 0.3327(3) 1.0607(4) 0.92857(13) 0.0391(4) Uani d . 1 1
H H6 0.3182 1.1750 0.9831 0.047 Uiso calc R 1 1
C C7 0.5050(3) 1.0703(4) 0.87408(13) 0.0392(4) Uani d . 1 1
H H7 0.6064 1.1916 0.8922 0.047 Uiso calc R 1 1
C C8 0.5260(2) 0.9000(4) 0.79295(12) 0.0338(4) Uani d . 1 1
H H8 0.6435 0.9080 0.7583 0.041 Uiso calc R 1 1

loop_
_atom_site_aniso_label
_atom_site_aniso_U_11
_atom_site_aniso_U_22
_atom_site_aniso_U_33
_atom_site_aniso_U_12
_atom_site_aniso_U_13
_atom_site_aniso_U_23
O1 0.0441(6) 0.0188(6) 0.0449(7) 0.0021(5) -0.0010(5) 0.0046(5)
O2 0.0697(9) 0.0736(12) 0.0466(8) -0.0375(9) 0.0085(6) -0.0133(8)
O3 0.0440(7) 0.0653(11) 0.0651(9) -0.0193(7) 0.0216(6) -0.0069(8)
N1 0.0431(7) 0.0306(8) 0.0346(7) -0.0004(7) 0.0062(6) 0.0013(6)
N2 0.0423(7) 0.0197(7) 0.0337(7) 0.0046(6) 0.0070(5) 0.0036(6)
N3 0.0339(7) 0.0332(9) 0.0405(8) -0.0061(6) 0.0037(6) 0.0013(6)
C1 0.0296(7) 0.0197(8) 0.0336(8) 0.0031(6) 0.0087(6) 0.0028(6)
C2 0.0387(8) 0.0261(9) 0.0369(9) 0.0096(7) 0.0048(6) 0.0034(7)
C3 0.0314(7) 0.0254(8) 0.0303(7) 0.0034(6) 0.0006(6) 0.0079(7)
C4 0.0288(7) 0.0242(8) 0.0347(8) -0.0011(6) 0.0007(6) 0.0043(7)
C5 0.0385(8) 0.0353(10) 0.0338(8) -0.0005(8) 0.0048(6) 0.0011(7)
C6 0.0509(10) 0.0333(10) 0.0330(9) -0.0026(8) -0.0003(7) -0.0012(7)
C7 0.0432(9) 0.0332(10) 0.0404(9) -0.0089(8) -0.0076(7) 0.0077(8)
C8 0.0300(7) 0.0351(10) 0.0362(8) -0.0023(7) 0.0003(6) 0.0095(7)

loop_
_atom_type_symbol
_atom_type_description
_atom_type_scat_dispersion_real
_atom_type_scat_dispersion_imag
_atom_type_scat_source
C C 0.0181 0.0091 'International Tables Vol C Tables 4.2.6.8 and 6.1.1.4'
H H 0.0000 0.0000 'International Tables Vol C Tables 4.2.6.8 and 6.1.1.4'
N N 0.0311 0.0180 'International Tables Vol C Tables 4.2.6.8 and 6.1.1.4'
O O 0.0492 0.0322 'International Tables Vol C Tables 4.2.6.8 and 6.1.1.4'

loop_
_geom_angle_atom_site_label_1
_geom_angle_atom_site_label_2
_geom_angle_atom_site_label_3
_geom_angle
N2 N1 H1A 106.5(14)
N2 N1 H1B 107.5(12)
H1A N1 H1B 102(2)
C1 N2 N1 122.93(15)
C1 N2 H2 118.6(13)
N1 N2 H2 118.3(13)
O2 N3 O3 122.93(16)
O2 N3 C4 118.92(13)
O3 N3 C4 118.13(14)
O1 C1 N2 122.50(16)
O1 C1 C2 122.07(16)
N2 C1 C2 115.32(15)
C3 C2 C1 113.10(14)
C3 C2 H2A 109.0
C1 C2 H2A 109.0
C3 C2 H2B 109.0
C1 C2 H2B 109.0
H2A C2 H2B 107.8
C8 C3 C4 115.04(15)
C8 C3 C2 118.50(14)
C4 C3 C2 126.45(15)
C5 C4 C3 123.33(15)
C5 C4 N3 115.94(13)
C3 C4 N3 120.72(14)
C6 C5 C4 119.47(15)
C6 C5 H5 120.3
C4 C5 H5 120.3
C5 C6 C7 119.32(16)
C5 C6 H6 120.3
C7 C6 H6 120.3
C8 C7 C6 120.18(17)
C8 C7 H7 119.9
C6 C7 H7 119.9
C7 C8 C3 122.65(15)
C7 C8 H8 118.7
C3 C8 H8 118.7

loop_
_geom_bond_atom_site_label_1
_geom_bond_atom_site_label_2
_geom_bond_distance
O1 C1 1.242(2)
O2 N3 1.2107(19)
O3 N3 1.2236(18)
N1 N2 1.413(2)
N1 H1A 0.877(16)
N1 H1B 0.898(14)
N2 C1 1.327(2)
N2 H2 0.845(16)
N3 C4 1.477(2)
C1 C2 1.516(2)
C2 C3 1.509(2)
C2 H2A 0.9700
C2 H2B 0.9700
C3 C8 1.399(2)
C3 C4 1.405(2)
C4 C5 1.387(2)
C5 C6 1.379(3)
C5 H5 0.9300
C6 C7 1.390(3)
C6 H6 0.9300
C7 C8 1.384(3)
C7 H7 0.9300
C8 H8 0.9300

loop_
_geom_hbond_atom_site_label_D
_geom_hbond_atom_site_label_H
_geom_hbond_atom_site_label_A
_geom_hbond_site_symmetry_A
_geom_hbond_distance_DH
_geom_hbond_distance_HA
_geom_hbond_distance_DA
_geom_hbond_angle_DHA
N1 H1B O1 2_546 0.898(14) 2.207(16) 3.0752(19) 163(2)
N2 H2 O1 1_545 0.845(16) 2.030(18) 2.8531(18) 164.6(19)

loop_
_geom_torsion_atom_site_label_1
_geom_torsion_atom_site_label_2
_geom_torsion_atom_site_label_3
_geom_torsion_atom_site_label_4
_geom_torsion
N1 N2 C1 O1 3.6(2)
N1 N2 C1 C2 -172.72(13)
O1 C1 C2 C3 32.4(2)
N2 C1 C2 C3 -151.21(14)
C1 C2 C3 C8 -103.44(17)
C1 C2 C3 C4 77.9(2)
C8 C3 C4 C5 0.0(2)
C2 C3 C4 C5 178.63(16)
C8 C3 C4 N3 -178.96(14)
C2 C3 C4 N3 -0.3(2)
O2 N3 C4 C5 160.74(17)
O3 N3 C4 C5 -18.1(2)
O2 N3 C4 C3 -20.3(2)
O3 N3 C4 C3 160.87(17)
C3 C4 C5 C6 1.0(2)
N3 C4 C5 C6 179.95(15)
C4 C5 C6 C7 -0.9(3)
C5 C6 C7 C8 0.0(3)
C6 C7 C8 C3 1.0(3)
C4 C3 C8 C7 -1.0(2)
C2 C3 C8 C7 -179.73(16)

loop_
_cod_related_entry_id
_cod_related_entry_database
_cod_related_entry_code
1 ChemSpider 4362591
